data_7703143
loop_
_publ_author_name
'Eliseeva, Anastasiya A.'
'Ivanov, Daniil M.'
'Novikov, Alexander S.'
'Rozhkov, Anton V.'
'Kornyakov, Ilya V.'
'Dubovtsev, Alexey Yu'
'Kukushkin, Vadim Yu'

_publ_section_title
;
 Hexaiododiplatinate(ii) as a useful supramolecular synthon for halogen
 bond involving crystal engineering.
;
_journal_issue 2
_journal_name_full 'Dalton transactions (Cambridge, England : 2003)'
_journal_page_first 356
_journal_page_last 367
_journal_paper_doi 10.1039/c9dt04221k
_journal_volume 49
_journal_year 2020
_chemical_formula_moiety 'I6 Pt2, C2 I4, 2(C16 H36 P)'
_chemical_formula_sum 'C34 H72 I10 P2 Pt2'
_chemical_formula_weight 2202.03
_space_group_crystal_system triclinic
_space_group_IT_number 2
_space_group_name_Hall '-P 1'
_space_group_name_H-M_alt 'P -1'
_atom_sites_solution_hydrogens geom
_audit_creation_date 2019-06-02
_audit_creation_method
;
Olex2 1.2
(compiled 2018.05.29 svn.r3508 for OlexSys, GUI svn.r5506)
;
_audit_update_record
;
2019-08-05 deposited with the CCDC.	2019-12-03 downloaded from the CCDC.
;
_cell_angle_alpha 84.641(2)
_cell_angle_beta 87.252(2)
_cell_angle_gamma 89.297(2)
_cell_formula_units_Z 2
_cell_length_a 10.6311(3)
_cell_length_b 11.7665(3)
_cell_length_c 22.2710(5)
_cell_measurement_reflns_used 18862
_cell_measurement_temperature 100(2)
_cell_measurement_theta_max 30.6150
_cell_measurement_theta_min 3.1170
_cell_volume 2770.45(12)
_computing_cell_refinement 'CrysAlisPro 1.171.39.44a (Rigaku OD, 2018)'
_computing_data_collection 'CrysAlisPro 1.171.39.44a (Rigaku OD, 2018)'
_computing_data_reduction 'CrysAlisPro 1.171.39.44a (Rigaku OD, 2018)'
_computing_molecular_graphics 'Olex2 (Dolomanov et al., 2009)'
_computing_publication_material 'Olex2 (Dolomanov et al., 2009)'
_computing_structure_refinement 'ShelXL (Sheldrick, 2015)'
_computing_structure_solution 'SHELXT 2014/5 (Sheldrick, 2014)'
_diffrn_ambient_temperature 100(2)
_diffrn_detector 'CCD plate'
_diffrn_detector_area_resol_mean 16.2096
_diffrn_detector_type Eos
_diffrn_measured_fraction_theta_full 0.999
_diffrn_measured_fraction_theta_max 0.999
_diffrn_measurement_details
;
List of Runs (angles in degrees, time in seconds):

  # Type    Start    End  Width  t~exp~   \w     \q     \k     \f   Frames
#--------------------------------------------------------------------------
  1  \w    -60.00   8.00   1.00   20.00    --  -22.40 -77.00 120.00   68
  2  \w    -65.00 -28.00   1.00   20.00    --  -22.40 102.00 -26.00   37
  3  \w     27.00  59.00   1.00   20.00    --   23.34 -99.00 -90.00   32
  4  \w     -9.00  18.00   1.00   20.00    --   23.34 -99.00 -90.00   27
  5  \w    -42.00  40.00   1.00   20.00    --   23.34 -57.00-150.00   82
  6  \w      2.00  93.00   1.00   20.00    --   23.34  77.00  60.00   91
  7  \w    -50.00  64.00   1.00   20.00    --   23.34 -19.00 -90.00  114
  8  \w    -99.00 -43.00   1.00   20.00    --  -22.40 178.00  60.00   56
  9  \w     -7.00  56.00   1.00   20.00    --   23.34  77.00 -30.00   63
 10  \w    -17.00  91.00   1.00   20.00    --   23.34  19.00  30.00  108
 11  \w      2.00  92.00   1.00   20.00    --   23.34  57.00-120.00   90
 12  \w    -25.00  65.00   1.00   20.00    --   23.34 -99.00  90.00   90
;
_diffrn_measurement_device 'four-circle diffractometer'
_diffrn_measurement_device_type 'Xcalibur, Eos'
_diffrn_measurement_method '\w scans'
_diffrn_orient_matrix_type 'CrysAlisPro convention (1999,Acta A55,543-557)'
_diffrn_orient_matrix_UB_11 0.0656986000
_diffrn_orient_matrix_UB_12 -0.0055955000
_diffrn_orient_matrix_UB_13 -0.0063099000
_diffrn_orient_matrix_UB_21 0.0115675000
_diffrn_orient_matrix_UB_22 0.0114303000
_diffrn_orient_matrix_UB_23 0.0299485000
_diffrn_orient_matrix_UB_31 -0.0034409000
_diffrn_orient_matrix_UB_32 -0.0591955000
_diffrn_orient_matrix_UB_33 0.0094233000
_diffrn_radiation_monochromator graphite
_diffrn_radiation_probe x-ray
_diffrn_radiation_type MoK\a
_diffrn_radiation_wavelength 0.71073
_diffrn_reflns_av_R_equivalents 0.0268
_diffrn_reflns_av_unetI/netI 0.0262
_diffrn_reflns_Laue_measured_fraction_full 0.999
_diffrn_reflns_Laue_measured_fraction_max 0.999
_diffrn_reflns_limit_h_max 13
_diffrn_reflns_limit_h_min -13
_diffrn_reflns_limit_k_max 15
_diffrn_reflns_limit_k_min -15
_diffrn_reflns_limit_l_max 28
_diffrn_reflns_limit_l_min -28
_diffrn_reflns_number 47428
_diffrn_reflns_point_group_measured_fraction_full 0.999
_diffrn_reflns_point_group_measured_fraction_max 0.999
_diffrn_reflns_theta_full 25.242
_diffrn_reflns_theta_max 27.500
_diffrn_reflns_theta_min 2.579
_diffrn_source 'fine-focus sealed X-ray tube'
_diffrn_source_type 'Enhance (Mo) X-ray Source'
_exptl_absorpt_coefficient_mu 10.695
_exptl_absorpt_correction_T_max 0.658
_exptl_absorpt_correction_T_min 0.199
_exptl_absorpt_correction_type analytical
_exptl_absorpt_process_details
;
CrysAlisPro 1.171.39.44a (Rigaku Oxford Diffraction, 2018)
Analytical numeric absorption correction using a multifaceted crystal
			model based on expressions derived by R.C. Clark & J.S. Reid.
(Clark, R. C. & Reid, J. S. (1995). Acta Cryst. A51, 887-897)
Empirical absorption correction using spherical harmonics,
 implemented in SCALE3 ABSPACK scaling algorithm.
;
_exptl_crystal_colour brown
_exptl_crystal_density_diffrn 2.640
_exptl_crystal_description prism
_exptl_crystal_F_000 1984
_exptl_crystal_size_max 0.367
_exptl_crystal_size_mid 0.091
_exptl_crystal_size_min 0.052
_refine_diff_density_max 2.022
_refine_diff_density_min -1.949
_refine_diff_density_rms 0.145
_refine_ls_extinction_method none
_refine_ls_goodness_of_fit_ref 1.071
_refine_ls_hydrogen_treatment constr
_refine_ls_matrix_type full
_refine_ls_number_parameters 441
_refine_ls_number_reflns 12715
_refine_ls_number_restraints 0
_refine_ls_restrained_S_all 1.071
_refine_ls_R_factor_all 0.0296
_refine_ls_R_factor_gt 0.0235
_refine_ls_shift/su_max 0.004
_refine_ls_shift/su_mean 0.000
_refine_ls_structure_factor_coef Fsqd
_refine_ls_weighting_details 'w=1/[\s^2^(Fo^2^)+(0.0135P)^2^+6.3800P] where P=(Fo^2^+2Fc^2^)/3'
_refine_ls_weighting_scheme calc
_refine_ls_wR_factor_gt 0.0460
_refine_ls_wR_factor_ref 0.0479
_reflns_Friedel_coverage 0.000
_reflns_number_gt 11251
_reflns_number_total 12715
_reflns_threshold_expression 'I > 2\s(I)'
_cod_data_source_file c9dt04221k2.cif
_cod_data_source_block eaa053
_cod_database_code 7703143
_shelx_shelxl_version_number 2014/7
_chemical_oxdiff_formula 'C68  H144  I20  P4  Pt4  '
_shelx_space_group_comment
;
The symmetry employed for this shelxl refinement is uniquely defined
by the following loop, which should always be used as a source of
symmetry information in preference to the above space-group names.
They are only intended as comments.
;
_shelx_estimated_absorpt_t_max 0.606
_shelx_estimated_absorpt_t_min 0.111
_reflns_odcompleteness_completeness 99.92
_reflns_odcompleteness_iscentric 1
_reflns_odcompleteness_theta 28.51
_olex2_refinement_description
;
1. Others
 Fixed Uiso: H5A(0.02) H5B(0.02) H3A(0.022) H3B(0.022) H25A(0.019) H25B(0.019)
 H27A(0.026) H27B(0.026) H2A(0.024) H2B(0.024) H17A(0.019) H17B(0.019)
 H29A(0.022) H29B(0.022) H6A(0.022) H6B(0.022) H21A(0.019) H21B(0.019)
 H26A(0.021) H26B(0.021) H22A(0.024) H22B(0.024) H7A(0.027) H7B(0.027)
 H30A(0.023) H30B(0.023) H1A(0.021) H1B(0.021) H18A(0.021) H18B(0.021)
 H9A(0.021) H9B(0.021) H13A(0.023) H13B(0.023) H31A(0.029) H31B(0.029)
 H4A(0.04) H4B(0.04) H4C(0.04) H19A(0.026) H19B(0.026) H11A(0.027) H11B(0.027)
 H8A(0.035) H8B(0.035) H8C(0.035) H32A(0.047) H32B(0.047) H32C(0.047)
 H23A(0.027) H23B(0.027) H12A(0.045) H12B(0.045) H12C(0.045) H24A(0.038)
 H24B(0.038) H24C(0.038) H10A(0.024) H10B(0.024) H16A(0.06) H16B(0.06)
 H16C(0.06) H20A(0.053) H20B(0.053) H20C(0.053) H14A(0.045) H14B(0.045)
 H28A(0.043) H28B(0.043) H28C(0.043) H15A(0.102) H15B(0.102)
 Fixed X: H5A(0.2114) H5B(0.3297) H3A(0.462) H3B(0.3927) H25A(0.7863)
 H25B(0.8913) H27A(0.6063) H27B(0.7303) H2A(0.5298) H2B(0.4483) H17A(0.6954)
 H17B(0.7878) H29A(1.0325) H29B(1.0289) H6A(0.1987) H6B(0.0806) H21A(0.9166)
 H21B(0.9849) H26A(0.7516) H26B(0.6476) H22A(1.0785) H22B(1.1534) H7A(0.2225)
 H7B(0.1042) H30A(0.8568) H30B(0.8486) H1A(0.2651) H1B(0.353) H18A(0.6178)
 H18B(0.7227) H9A(0.5) H9B(0.4489) H13A(0.0845) H13B(0.1481) H31A(1.0472)
 H31B(1.0568) H4A(0.5898) H4B(0.5887) H4C(0.6585) H19A(0.5295) H19B(0.624)
 H11A(0.6001) H11B(0.5172) H8A(-0.0318) H8B(0.0846) H8C(0.0467) H32A(0.8684)
 H32B(0.8816) H32C(0.9884) H23A(1.2279) H23B(1.0885) H12A(0.5323) H12B(0.595)
 H12C(0.445) H24A(1.2057) H24B(1.2262) H24C(1.0882) H10A(0.332) H10B(0.4023)
 H16A(0.1019) H16B(0.2461) H16C(0.1925) H20A(0.5288) H20B(0.4333) H20C(0.4263)
 H14A(0.2103) H14B(0.0788) H28A(0.6381) H28B(0.515) H28C(0.5489) H15A(0.2099)
 H15B(0.3159)
 Fixed Y: H5A(0.0233) H5B(-0.0103) H3A(0.2691) H3B(0.1501) H25A(0.5966)
 H25B(0.536) H27A(0.3964) H27B(0.3764) H2A(0.2) H2B(0.0875) H17A(0.7913)
 H17B(0.8957) H29A(0.6487) H29B(0.784) H6A(0.0075) H6B(0.0323) H21A(0.7818)
 H21B(0.8663) H26A(0.524) H26B(0.597) H22A(0.6385) H22B(0.7451) H7A(-0.1767)
 H7B(-0.1518) H30A(0.7701) H30B(0.6355) H1A(0.2183) H1B(0.3142) H18A(0.9347)
 H18B(0.8918) H9A(0.1601) H9B(0.2825) H13A(0.2384) H13B(0.2488) H31A(0.6092)
 H31B(0.7439) H4A(0.1495) H4B(0.0538) H4C(0.1724) H19A(0.7442) H19B(0.7186)
 H11A(0.1675) H11B(0.1399) H8A(-0.1463) H8B(-0.1588) H8C(-0.2633) H32A(0.6032)
 H32B(0.7373) H32C(0.651) H23A(0.7049) H23B(0.7168) H12A(0.3595) H12B(0.3257)
 H12C(0.3327) H24A(0.8822) H24B(0.9027) H24C(0.9138) H10A(0.1876) H10B(0.0712)
 H16A(0.481) H16B(0.4967) H16C(0.3718) H20A(0.8694) H20B(0.8928) H20C(0.7756)
 H14A(0.411) H14B(0.4241) H28A(0.4761) H28B(0.5011) H28C(0.3731) H15A(0.5442)
 H15B(0.449)
 Fixed Z: H5A(0.831) H5B(0.8706) H3A(0.6825) H3B(0.6791) H25A(0.5605)
 H25B(0.6016) H27A(0.6623) H27B(0.6211) H2A(0.7807) H2B(0.7772) H17A(0.6655)
 H17B(0.6466) H29A(0.676) H29B(0.6779) H6A(0.9605) H6B(0.9191) H21A(0.5152)
 H21B(0.5552) H26A(0.6867) H26B(0.65) H22A(0.5498) H22B(0.5697) H7A(0.9256)
 H7B(0.8842) H30A(0.7484) H30B(0.7438) H1A(0.7636) H1B(0.7854) H18A(0.5902)
 H18B(0.5436) H9A(0.8926) H9B(0.9082) H13A(0.8727) H13B(0.9354) H31A(0.7877)
 H31B(0.7917) H4A(0.6263) H4B(0.6823) H4C(0.6864) H19A(0.5975) H19B(0.5421)
 H11A(0.9922) H11B(1.0535) H8A(0.9702) H8B(1.0133) H8C(0.977) H32A(0.8562)
 H32B(0.8612) H32C(0.8863) H23A(0.4721) H23B(0.4482) H12A(0.987) H12B(1.0502)
 H12C(1.0471) H24A(0.4166) H24B(0.4855) H24C(0.4597) H10A(0.9955) H10B(0.9815)
 H16A(0.9904) H16B(1.0052) H16C(0.9998) H20A(0.4808) H20B(0.5361) H20C(0.5053)
 H14A(0.837) H14B(0.873) H28A(0.5375) H28B(0.5786) H28C(0.5643) H15A(0.9019)
 H15B(0.9129)
;
_olex2_submission_special_instructions 'No special instructions were received'
_oxdiff_exptl_absorpt_empirical_details
;
Empirical correction (ABSPACK) includes:
- Absorption correction using spherical harmonics
- Frame scaling
;
_oxdiff_exptl_absorpt_empirical_full_max 1.585
_oxdiff_exptl_absorpt_empirical_full_min 0.668

loop_
_space_group_symop_operation_xyz
'x, y, z'
'-x, -y, -z'

loop_
_atom_site_label
_atom_site_type_symbol
_atom_site_fract_x
_atom_site_fract_y
_atom_site_fract_z
_atom_site_U_iso_or_equiv
_atom_site_adp_type
_atom_site_occupancy
_atom_site_site_symmetry_order
_atom_site_calc_flag
_atom_site_refinement_flags_posn
Pt1 Pt -0.13979(2) 1.18121(2) 0.81087(2) 0.01332(4) Uani 1 1 d .
Pt2 Pt 0.07245(2) 1.20481(2) 0.66617(2) 0.01392(4) Uani 1 1 d .
I3 I -0.22964(3) 1.32960(2) 0.88089(2) 0.01694(6) Uani 1 1 d .
I4S I 0.32357(3) 0.54815(2) 0.69774(2) 0.01612(6) Uani 1 1 d .
I1S I 0.56966(3) 0.83114(2) 0.80499(2) 0.01566(6) Uani 1 1 d .
I2S I 0.32959(3) 0.85724(2) 0.69896(2) 0.01792(6) Uani 1 1 d .
I1 I -0.03886(3) 1.34208(2) 0.73670(2) 0.01846(6) Uani 1 1 d .
I2 I -0.03423(3) 1.04392(2) 0.73819(2) 0.01843(6) Uani 1 1 d .
I5 I 0.17179(3) 1.37519(2) 0.59785(2) 0.02057(6) Uani 1 1 d .
I3S I 0.56119(3) 0.52118(2) 0.80630(2) 0.01687(6) Uani 1 1 d .
I6 I 0.17592(3) 1.05564(2) 0.60011(2) 0.01895(6) Uani 1 1 d .
I4 I -0.23522(3) 1.01261(2) 0.88135(2) 0.01886(6) Uani 1 1 d .
P1 P 0.87628(10) 0.72832(9) 0.61642(5) 0.0131(2) Uani 1 1 d .
P2 P 0.29374(10) 0.18485(9) 0.86589(5) 0.0133(2) Uani 1 1 d .
C5 C 0.2514(4) 0.0361(3) 0.86904(19) 0.0168(9) Uani 1 1 d .
H5A H 0.2114 0.0233 0.8310 0.020 Uiso 1 1 calc R
H5B H 0.3297 -0.0103 0.8706 0.020 Uiso 1 1 calc R
C3 C 0.4652(4) 0.1864(4) 0.69574(18) 0.0184(9) Uani 1 1 d .
H3A H 0.4620 0.2691 0.6825 0.022 Uiso 1 1 calc R
H3B H 0.3927 0.1501 0.6791 0.022 Uiso 1 1 calc R
C25 C 0.8193(4) 0.5901(3) 0.60151(19) 0.0158(9) Uani 1 1 d .
H25A H 0.7863 0.5966 0.5605 0.019 Uiso 1 1 calc R
H25B H 0.8913 0.5360 0.6016 0.019 Uiso 1 1 calc R
C27 C 0.6607(4) 0.4309(3) 0.6283(2) 0.0216(10) Uani 1 1 d .
H27A H 0.6063 0.3964 0.6623 0.026 Uiso 1 1 calc R
H27B H 0.7303 0.3764 0.6211 0.026 Uiso 1 1 calc R
C2 C 0.4536(4) 0.1700(4) 0.76401(19) 0.0198(9) Uani 1 1 d .
H2A H 0.5298 0.2000 0.7807 0.024 Uiso 1 1 calc R
H2B H 0.4483 0.0875 0.7772 0.024 Uiso 1 1 calc R
C17 C 0.7503(4) 0.8273(3) 0.63204(19) 0.0162(9) Uani 1 1 d .
H17A H 0.6954 0.7913 0.6655 0.019 Uiso 1 1 calc R
H17B H 0.7878 0.8957 0.6466 0.019 Uiso 1 1 calc R
C29 C 0.9757(4) 0.7151(4) 0.67991(19) 0.0181(9) Uani 1 1 d .
H29A H 1.0325 0.6487 0.6760 0.022 Uiso 1 1 calc R
H29B H 1.0289 0.7840 0.6779 0.022 Uiso 1 1 calc R
C6 C 0.1623(4) -0.0085(3) 0.92208(19) 0.0185(9) Uani 1 1 d .
H6A H 0.1987 0.0075 0.9605 0.022 Uiso 1 1 calc R
H6B H 0.0806 0.0323 0.9191 0.022 Uiso 1 1 calc R
C21 C 0.9671(4) 0.7851(3) 0.55122(19) 0.0162(9) Uani 1 1 d .
H21A H 0.9166 0.7818 0.5152 0.019 Uiso 1 1 calc R
H21B H 0.9849 0.8663 0.5552 0.019 Uiso 1 1 calc R
C26 C 0.7159(4) 0.5397(3) 0.64643(19) 0.0174(9) Uani 1 1 d .
H26A H 0.7516 0.5240 0.6867 0.021 Uiso 1 1 calc R
H26B H 0.6476 0.5970 0.6500 0.021 Uiso 1 1 calc R
C22 C 1.0921(4) 0.7216(4) 0.5412(2) 0.0198(9) Uani 1 1 d .
H22A H 1.0785 0.6385 0.5498 0.024 Uiso 1 1 calc R
H22B H 1.1534 0.7451 0.5697 0.024 Uiso 1 1 calc R
C7 C 0.1407(4) -0.1358(4) 0.9226(2) 0.0225(10) Uani 1 1 d .
H7A H 0.2225 -0.1767 0.9256 0.027 Uiso 1 1 calc R
H7B H 0.1042 -0.1518 0.8842 0.027 Uiso 1 1 calc R
C30 C 0.9073(4) 0.7005(4) 0.74232(19) 0.0190(9) Uani 1 1 d .
H30A H 0.8568 0.7701 0.7484 0.023 Uiso 1 1 calc R
H30B H 0.8486 0.6355 0.7438 0.023 Uiso 1 1 calc R
C1 C 0.3369(4) 0.2311(4) 0.78885(18) 0.0171(9) Uani 1 1 d .
H1A H 0.2651 0.2183 0.7636 0.021 Uiso 1 1 calc R
H1B H 0.3530 0.3142 0.7854 0.021 Uiso 1 1 calc R
C18 C 0.6670(4) 0.8671(4) 0.57925(19) 0.0179(9) Uani 1 1 d .
H18A H 0.6178 0.9347 0.5902 0.021 Uiso 1 1 calc R
H18B H 0.7227 0.8918 0.5436 0.021 Uiso 1 1 calc R
C9 C 0.4275(4) 0.2005(4) 0.91065(19) 0.0177(9) Uani 1 1 d .
H9A H 0.5000 0.1601 0.8926 0.021 Uiso 1 1 calc R
H9B H 0.4489 0.2825 0.9082 0.021 Uiso 1 1 calc R
C13 C 0.1601(4) 0.2658(3) 0.8911(2) 0.0193(9) Uani 1 1 d .
H13A H 0.0845 0.2384 0.8727 0.023 Uiso 1 1 calc R
H13B H 0.1481 0.2488 0.9354 0.023 Uiso 1 1 calc R
C31 C 0.9975(5) 0.6794(4) 0.7933(2) 0.0246(10) Uani 1 1 d .
H31A H 1.0472 0.6092 0.7877 0.029 Uiso 1 1 calc R
H31B H 1.0568 0.7439 0.7917 0.029 Uiso 1 1 calc R
C4 C 0.5862(5) 0.1361(4) 0.6705(2) 0.0268(11) Uani 1 1 d .
H4A H 0.5898 0.1495 0.6263 0.040 Uiso 1 1 calc GR
H4B H 0.5887 0.0538 0.6823 0.040 Uiso 1 1 calc GR
H4C H 0.6585 0.1724 0.6864 0.040 Uiso 1 1 calc GR
C19 C 0.5761(4) 0.7796(4) 0.5610(2) 0.0219(10) Uani 1 1 d .
H19A H 0.5295 0.7442 0.5975 0.026 Uiso 1 1 calc R
H19B H 0.6240 0.7186 0.5421 0.026 Uiso 1 1 calc R
C11 C 0.5207(4) 0.1868(4) 1.0142(2) 0.0225(10) Uani 1 1 d .
H11A H 0.6001 0.1675 0.9922 0.027 Uiso 1 1 calc R
H11B H 0.5172 0.1399 1.0535 0.027 Uiso 1 1 calc R
C8 C 0.0521(5) -0.1800(4) 0.9755(2) 0.0235(10) Uani 1 1 d .
H8A H -0.0318 -0.1463 0.9702 0.035 Uiso 1 1 calc GR
H8B H 0.0846 -0.1588 1.0133 0.035 Uiso 1 1 calc GR
H8C H 0.0467 -0.2633 0.9770 0.035 Uiso 1 1 calc GR
C32 C 0.9278(5) 0.6666(4) 0.8547(2) 0.0317(12) Uani 1 1 d .
H32A H 0.8684 0.6032 0.8562 0.047 Uiso 1 1 calc GR
H32B H 0.8816 0.7373 0.8612 0.047 Uiso 1 1 calc GR
H32C H 0.9884 0.6510 0.8863 0.047 Uiso 1 1 calc GR
C23 C 1.1469(4) 0.7465(4) 0.4763(2) 0.0226(10) Uani 1 1 d .
H23A H 1.2279 0.7049 0.4721 0.027 Uiso 1 1 calc R
H23B H 1.0885 0.7168 0.4482 0.027 Uiso 1 1 calc R
C12 C 0.5235(5) 0.3124(4) 1.0256(2) 0.0300(11) Uani 1 1 d .
H12A H 0.5323 0.3595 0.9870 0.045 Uiso 1 1 calc GR
H12B H 0.5950 0.3257 1.0502 0.045 Uiso 1 1 calc GR
H12C H 0.4450 0.3327 1.0471 0.045 Uiso 1 1 calc GR
C24 C 1.1687(4) 0.8724(4) 0.4579(2) 0.0256(10) Uani 1 1 d .
H24A H 1.2057 0.8822 0.4166 0.038 Uiso 1 1 calc GR
H24B H 1.2262 0.9027 0.4855 0.038 Uiso 1 1 calc GR
H24C H 1.0882 0.9138 0.4597 0.038 Uiso 1 1 calc GR
C10 C 0.4106(4) 0.1553(4) 0.97818(19) 0.0199(9) Uani 1 1 d .
H10A H 0.3320 0.1876 0.9955 0.024 Uiso 1 1 calc R
H10B H 0.4023 0.0712 0.9815 0.024 Uiso 1 1 calc R
C2S C 0.4404(5) 0.6352(5) 0.7540(2) 0.0358(13) Uani 1 1 d .
C1S C 0.4440(5) 0.7415(5) 0.7540(2) 0.0347(12) Uani 1 1 d .
C16 C 0.1879(6) 0.4522(5) 0.9841(2) 0.0400(14) Uani 1 1 d .
H16A H 0.1019 0.4810 0.9904 0.060 Uiso 1 1 calc GR
H16B H 0.2461 0.4967 1.0052 0.060 Uiso 1 1 calc GR
H16C H 0.1925 0.3718 0.9998 0.060 Uiso 1 1 calc GR
C20 C 0.4828(5) 0.8342(4) 0.5169(2) 0.0350(13) Uani 1 1 d .
H20A H 0.5288 0.8694 0.4808 0.053 Uiso 1 1 calc GR
H20B H 0.4333 0.8928 0.5361 0.053 Uiso 1 1 calc GR
H20C H 0.4263 0.7756 0.5053 0.053 Uiso 1 1 calc GR
C14 C 0.1663(6) 0.3957(4) 0.8771(2) 0.0379(14) Uani 1 1 d .
H14A H 0.2103 0.4110 0.8370 0.045 Uiso 1 1 calc R
H14B H 0.0788 0.4241 0.8730 0.045 Uiso 1 1 calc R
C28 C 0.5839(5) 0.4467(4) 0.5722(2) 0.0284(11) Uani 1 1 d .
H28A H 0.6381 0.4761 0.5375 0.043 Uiso 1 1 calc GR
H28B H 0.5150 0.5011 0.5786 0.043 Uiso 1 1 calc GR
H28C H 0.5489 0.3731 0.5643 0.043 Uiso 1 1 calc GR
C15 C 0.2241(10) 0.4634(5) 0.9170(3) 0.085(3) Uani 1 1 d .
H15A H 0.2099 0.5442 0.9019 0.102 Uiso 1 1 calc R
H15B H 0.3159 0.4490 0.9129 0.102 Uiso 1 1 calc R

loop_
_atom_site_aniso_label
_atom_site_aniso_U_11
_atom_site_aniso_U_22
_atom_site_aniso_U_33
_atom_site_aniso_U_23
_atom_site_aniso_U_13
_atom_site_aniso_U_12
Pt1 0.01453(8) 0.01257(7) 0.01307(8) -0.00096(6) -0.00307(6) -0.00062(6)
Pt2 0.01642(8) 0.01363(8) 0.01205(8) -0.00140(6) -0.00347(6) -0.00050(6)
I3 0.01736(14) 0.01686(13) 0.01675(13) -0.00225(10) -0.00170(11) 0.00266(11)
I4S 0.01600(13) 0.01412(12) 0.01864(14) -0.00221(10) -0.00340(11) -0.00131(10)
I1S 0.01738(13) 0.01491(12) 0.01522(13) -0.00329(10) -0.00240(11) -0.00061(10)
I2S 0.01782(14) 0.01453(13) 0.02116(14) 0.00101(10) -0.00402(12) 0.00234(11)
I1 0.02694(15) 0.01166(12) 0.01637(14) -0.00055(10) 0.00152(12) 0.00047(11)
I2 0.02616(15) 0.01178(12) 0.01737(14) -0.00225(10) 0.00092(12) -0.00118(11)
I5 0.02579(15) 0.01983(14) 0.01620(14) -0.00058(11) -0.00235(12) -0.00780(12)
I3S 0.01725(14) 0.01575(13) 0.01667(13) 0.00290(10) -0.00029(11) 0.00235(10)
I6 0.02315(15) 0.02005(14) 0.01407(13) -0.00315(10) -0.00378(12) 0.00579(11)
I4 0.02307(15) 0.01704(13) 0.01655(14) -0.00030(10) -0.00238(12) -0.00672(11)
P1 0.0123(5) 0.0142(5) 0.0127(5) -0.0006(4) -0.0009(4) -0.0001(4)
P2 0.0135(5) 0.0140(5) 0.0127(5) -0.0017(4) -0.0005(4) -0.0012(4)
C5 0.018(2) 0.015(2) 0.017(2) -0.0025(16) -0.0003(18) -0.0030(17)
C3 0.021(2) 0.021(2) 0.013(2) 0.0003(16) -0.0002(18) -0.0022(18)
C25 0.016(2) 0.015(2) 0.016(2) -0.0022(16) 0.0030(18) 0.0004(16)
C27 0.023(2) 0.014(2) 0.029(2) -0.0072(18) 0.006(2) -0.0037(18)
C2 0.021(2) 0.021(2) 0.017(2) -0.0007(17) -0.0007(19) 0.0029(18)
C17 0.014(2) 0.019(2) 0.016(2) -0.0040(16) 0.0026(17) -0.0007(17)
C29 0.017(2) 0.020(2) 0.017(2) -0.0006(17) -0.0037(18) 0.0019(17)
C6 0.020(2) 0.018(2) 0.017(2) -0.0024(17) -0.0012(19) -0.0045(18)
C21 0.016(2) 0.017(2) 0.015(2) -0.0006(16) 0.0012(18) 0.0001(17)
C26 0.021(2) 0.016(2) 0.015(2) -0.0023(16) 0.0039(18) -0.0048(17)
C22 0.014(2) 0.018(2) 0.026(2) 0.0003(18) 0.0027(19) 0.0034(17)
C7 0.024(2) 0.018(2) 0.025(2) -0.0012(18) 0.000(2) -0.0062(19)
C30 0.021(2) 0.019(2) 0.016(2) 0.0004(17) -0.0048(19) -0.0041(18)
C1 0.018(2) 0.019(2) 0.015(2) -0.0001(16) -0.0011(18) -0.0004(17)
C18 0.016(2) 0.020(2) 0.018(2) -0.0043(17) -0.0024(18) 0.0020(17)
C9 0.017(2) 0.019(2) 0.018(2) -0.0023(17) -0.0018(18) -0.0050(17)
C13 0.020(2) 0.019(2) 0.019(2) -0.0029(17) 0.0025(19) -0.0003(18)
C31 0.031(3) 0.023(2) 0.021(2) -0.0006(18) -0.009(2) -0.001(2)
C4 0.032(3) 0.023(2) 0.025(2) -0.0029(19) 0.005(2) -0.003(2)
C19 0.017(2) 0.022(2) 0.027(2) -0.0057(19) -0.007(2) 0.0023(18)
C11 0.025(2) 0.029(2) 0.014(2) -0.0018(18) -0.0032(19) -0.002(2)
C8 0.029(3) 0.021(2) 0.020(2) 0.0025(18) -0.002(2) -0.010(2)
C32 0.051(3) 0.029(3) 0.015(2) 0.0010(19) -0.008(2) -0.014(2)
C23 0.018(2) 0.029(2) 0.022(2) -0.0104(19) 0.0022(19) -0.0002(19)
C12 0.038(3) 0.027(3) 0.026(3) -0.007(2) -0.007(2) -0.006(2)
C24 0.018(2) 0.039(3) 0.020(2) -0.002(2) 0.001(2) -0.001(2)
C10 0.023(2) 0.022(2) 0.015(2) -0.0003(17) -0.0031(19) -0.0044(19)
C2S 0.038(3) 0.041(3) 0.028(3) -0.006(2) 0.004(3) -0.002(3)
C1S 0.031(3) 0.040(3) 0.032(3) -0.003(2) 0.006(2) 0.005(2)
C16 0.042(3) 0.036(3) 0.045(3) -0.023(3) 0.005(3) -0.008(3)
C20 0.029(3) 0.035(3) 0.045(3) -0.015(2) -0.022(3) 0.006(2)
C14 0.067(4) 0.015(2) 0.030(3) -0.0017(19) 0.015(3) 0.007(2)
C28 0.024(3) 0.024(2) 0.040(3) -0.013(2) -0.002(2) -0.004(2)
C15 0.174(10) 0.030(3) 0.055(4) -0.004(3) -0.043(5) -0.022(5)

loop_
_atom_type_symbol
_atom_type_description
_atom_type_scat_dispersion_real
_atom_type_scat_dispersion_imag
_atom_type_scat_source
C C 0.0033 0.0016 'International Tables Vol C Tables 4.2.6.8 and 6.1.1.4'
H H 0.0000 0.0000 'International Tables Vol C Tables 4.2.6.8 and 6.1.1.4'
I I -0.4742 1.8119 'International Tables Vol C Tables 4.2.6.8 and 6.1.1.4'
P P 0.1023 0.0942 'International Tables Vol C Tables 4.2.6.8 and 6.1.1.4'
Pt Pt -1.7033 8.3905 'International Tables Vol C Tables 4.2.6.8 and 6.1.1.4'

loop_
_exptl_crystal_face_index_h
_exptl_crystal_face_index_k
_exptl_crystal_face_index_l
_exptl_crystal_face_perp_dist
-1 -16 0 0.1591
3 1 31 0.0550
2 16 3 0.1943
-3 -1 -31 0.0386
-2 -16 -4 0.1601
-3 -2 -31 0.0329
-15 -1 4 0.0193
15 0 -3 0.0194

loop_
_geom_angle_atom_site_label_1
_geom_angle_atom_site_label_2
_geom_angle_atom_site_label_3
_geom_angle
I3 Pt1 I1 91.131(10)
I3 Pt1 I2 175.237(11)
I3 Pt1 I4 91.926(10)
I1 Pt1 I2 84.770(10)
I4 Pt1 I1 176.939(11)
I4 Pt1 I2 92.169(10)
I1 Pt2 I2 84.924(10)
I1 Pt2 I5 91.523(10)
I1 Pt2 I6 175.967(11)
I2 Pt2 I5 176.435(11)
I6 Pt2 I2 91.051(10)
I6 Pt2 I5 92.501(10)
Pt2 I1 Pt1 95.194(10)
Pt2 I2 Pt1 95.058(10)
C17 P1 C25 112.7(2)
C29 P1 C25 110.6(2)
C29 P1 C17 108.1(2)
C21 P1 C25 107.79(19)
C21 P1 C17 108.90(19)
C21 P1 C29 108.7(2)
C1 P2 C5 107.5(2)
C1 P2 C9 108.5(2)
C1 P2 C13 109.9(2)
C9 P2 C5 109.8(2)
C9 P2 C13 111.9(2)
C13 P2 C5 109.2(2)
C6 C5 P2 116.2(3)
C2 C3 C4 112.6(4)
C26 C25 P1 115.1(3)
C26 C27 C28 114.4(4)
C3 C2 C1 111.7(4)
C18 C17 P1 116.7(3)
C30 C29 P1 115.8(3)
C7 C6 C5 111.6(3)
C22 C21 P1 113.6(3)
C27 C26 C25 113.2(3)
C21 C22 C23 111.8(4)
C6 C7 C8 111.5(4)
C31 C30 C29 112.6(4)
C2 C1 P2 113.7(3)
C19 C18 C17 116.0(4)
C10 C9 P2 115.7(3)
C14 C13 P2 116.7(3)
C32 C31 C30 111.7(4)
C18 C19 C20 111.2(4)
C10 C11 C12 114.1(4)
C24 C23 C22 113.6(4)
C11 C10 C9 111.9(4)
I4S C2S I3S 112.7(2)
C1S C2S I4S 124.0(5)
C1S C2S I3S 123.1(5)
I1S C1S I2S 111.6(2)
C2S C1S I1S 124.7(5)
C2S C1S I2S 123.6(5)
C15 C14 C13 120.2(5)
C14 C15 C16 121.1(7)

loop_
_geom_bond_atom_site_label_1
_geom_bond_atom_site_label_2
_geom_bond_distance
Pt1 I3 2.5918(3)
Pt1 I1 2.5998(3)
Pt1 I2 2.5999(3)
Pt1 I4 2.5969(3)
Pt2 I1 2.5933(3)
Pt2 I2 2.5988(3)
Pt2 I5 2.6034(3)
Pt2 I6 2.5952(3)
I4S C2S 2.140(6)
I1S C1S 2.142(6)
I2S C1S 2.151(5)
I3S C2S 2.149(6)
P1 C25 1.807(4)
P1 C17 1.806(4)
P1 C29 1.800(4)
P1 C21 1.785(4)
P2 C5 1.807(4)
P2 C1 1.791(4)
P2 C9 1.796(4)
P2 C13 1.797(4)
C5 C6 1.535(6)
C3 C2 1.514(6)
C3 C4 1.516(6)
C25 C26 1.536(5)
C27 C26 1.512(6)
C27 C28 1.521(7)
C2 C1 1.533(6)
C17 C18 1.541(6)
C29 C30 1.533(6)
C6 C7 1.517(6)
C21 C22 1.534(6)
C22 C23 1.537(6)
C7 C8 1.529(6)
C30 C31 1.522(6)
C18 C19 1.516(6)
C9 C10 1.550(6)
C13 C14 1.533(6)
C31 C32 1.520(6)
C19 C20 1.525(6)
C11 C12 1.524(6)
C11 C10 1.519(6)
C23 C24 1.518(6)
C2S C1S 1.252(7)
C16 C15 1.518(9)
C14 C15 1.412(8)

loop_
_exptl_oxdiff_crystal_face_indexfrac_h
_exptl_oxdiff_crystal_face_indexfrac_k
_exptl_oxdiff_crystal_face_indexfrac_l
_exptl_oxdiff_crystal_face_x
_exptl_oxdiff_crystal_face_y
_exptl_oxdiff_crystal_face_z
-1.4433 -16.4258 0.4609 -0.0058 -0.1906 0.9816
3.4189 0.9196 30.8558 0.0248 0.9741 0.2246
1.8510 16.4855 3.2610 0.0088 0.3075 -0.9515
-3.3787 -0.5067 -30.8309 -0.0246 -0.9682 -0.2489
-1.9023 -16.4721 -3.9991 -0.0076 -0.3301 0.9439
-3.4848 -1.5889 -30.8529 -0.0254 -0.9825 -0.1847
-14.9910 -0.9620 4.0785 -1.0052 -0.0623 0.1470
14.9907 -0.0376 -3.0768 1.0045 0.0808 -0.0784
